data_4304968
loop_
_publ_author_name
'Rui-Bo Zhang'
'Zhao-Ji Li'
'Ye-Yan Qin'
'Jian-Kai Cheng'
'Jian Zhang'
'Yuan-Gen Yao'

_publ_contact_author_address
;
The State Key Laboratory of Structure Chemistry, 
Fujian Institute of Research on the Structure of Matter, 
the Chinese Academy of Sciences,
Fuzhou, Fujian, 350002
P. R. China
;
_publ_contact_author_email yyg@fjirsm.ac.cn
_publ_contact_author_fax 86-591-83714946
_publ_contact_author_name 'Yuan-Gen Yao'
_publ_contact_author_phone 86-591-83711523
_publ_section_title
;
Synthesis, Structure, and Physical Properties of a New Anions-Controlled
Cd(II)-Guanazole (3,5-Diamino-1,2,4-triazole) Hybrid Family
;
_journal_name_full 'Inorganic Chemistry'
_journal_page_first 4861
_journal_page_last 4876
_journal_paper_doi 10.1021/ic8001042
_journal_volume 47
_journal_year 2008
_chemical_formula_moiety 'C8 H18 Cd5 Cl4 N20 O2'
_chemical_formula_sum 'C8 H18 Cd5 Cl4 N20 O2'
_chemical_formula_weight 1130.27
_chemical_name_systematic
; 
 ? 
;
_space_group_IT_number 14
_symmetry_cell_setting monoclinic
_symmetry_space_group_name_Hall '-P 2ybc'
_symmetry_space_group_name_H-M 'P 1 21/c 1'
_atom_sites_solution_hydrogens geom
_atom_sites_solution_primary direct
_atom_sites_solution_secondary difmap
_audit_creation_method SHELXL-97
_cell_angle_alpha 90.00
_cell_angle_beta 94.7730(10)
_cell_angle_gamma 90.00
_cell_formula_units_Z 2
_cell_length_a 9.20030(10)
_cell_length_b 10.2621(2)
_cell_length_c 13.9177(3)
_cell_measurement_reflns_used 84
_cell_measurement_temperature 294.1500
_cell_measurement_theta_max 25.75
_cell_measurement_theta_min 2.22
_cell_volume 1309.47(4)
_computing_cell_refinement SAINT
_computing_data_collection SMART
_computing_data_reduction SAINT
_computing_structure_refinement 'SHELXL-97 (Sheldrick, 1997)'
_computing_structure_solution 'SHELXS-97 (Sheldrick, 1990)'
_diffrn_ambient_temperature 294.1500
_diffrn_detector_area_resol_mean 14.6306
_diffrn_measured_fraction_theta_full 0.991
_diffrn_measured_fraction_theta_max 0.991
_diffrn_measurement_device_type 'SMART CCD'
_diffrn_measurement_method dtprofit.ref
_diffrn_radiation_monochromator graphite
_diffrn_radiation_source 'fine-focus sealed tube'
_diffrn_radiation_type MoK\a
_diffrn_radiation_wavelength 0.71073
_diffrn_reflns_av_R_equivalents 0.0351
_diffrn_reflns_av_sigmaI/netI 0.0281
_diffrn_reflns_limit_h_max 11
_diffrn_reflns_limit_h_min -10
_diffrn_reflns_limit_k_max 12
_diffrn_reflns_limit_k_min -8
_diffrn_reflns_limit_l_max 16
_diffrn_reflns_limit_l_min -16
_diffrn_reflns_number 6913
_diffrn_reflns_theta_full 25.75
_diffrn_reflns_theta_max 25.75
_diffrn_reflns_theta_min 2.22
_diffrn_standards_decay_% 0
_diffrn_standards_interval_count 0
_diffrn_standards_interval_time .
_diffrn_standards_number 0
_exptl_absorpt_coefficient_mu 4.456
_exptl_absorpt_correction_T_max 1.0000
_exptl_absorpt_correction_T_min 0.6087
_exptl_absorpt_correction_type multi-scan
_exptl_absorpt_process_details SADABS
_exptl_crystal_colour colorless
_exptl_crystal_density_diffrn 2.866
_exptl_crystal_density_method 'not measured'
_exptl_crystal_description prism
_exptl_crystal_F_000 1060
_exptl_crystal_size_max 0.33
_exptl_crystal_size_mid 0.12
_exptl_crystal_size_min 0.06
_refine_diff_density_max 0.943
_refine_diff_density_min -1.196
_refine_diff_density_rms 0.177
_refine_ls_extinction_method none
_refine_ls_goodness_of_fit_ref 1.089
_refine_ls_hydrogen_treatment mixed
_refine_ls_matrix_type full
_refine_ls_number_parameters 193
_refine_ls_number_reflns 2486
_refine_ls_number_restraints 1
_refine_ls_restrained_S_all 1.089
_refine_ls_R_factor_all 0.0318
_refine_ls_R_factor_gt 0.0298
_refine_ls_shift/su_max 0.005
_refine_ls_shift/su_mean 0.001
_refine_ls_structure_factor_coef Fsqd
_refine_ls_weighting_details 'calc w=1/[\s^2^(Fo^2^)+(0.0406P)^2^+5.3313P] where P=(Fo^2^+2Fc^2^)/3'
_refine_ls_weighting_scheme calc
_refine_ls_wR_factor_gt 0.0759
_refine_ls_wR_factor_ref 0.0773
_reflns_number_gt 2359
_reflns_number_total 2486
_reflns_threshold_expression >2sigma(I)
_cod_data_source_file ic8001042-file004_3.cif
_cod_data_source_block 3
_cod_depositor_comments
;
The following automatic conversions were performed:
'_symmetry_cell_setting' value 'Monoclinic' changed to 'monoclinic'
according to '/home/saulius/struct/CIF-dictionaries/cif_core.dic'
dictionary named 'cif_core.dic' version 2.4.1 from
2010-06-29.

'_exptl_absorpt_correction_type' value 'Multi-scan' changed
to 'multi-scan' according to
'/home/saulius/struct/CIF-dictionaries/cif_core.dic' dictionary named
'cif_core.dic' version 2.4.1 from 2010-06-29.

Automatic conversion script
Id: cif_fix_enum 1527 2010-12-29 10:47:43Z saulius 
;
_cod_database_code 4304968

loop_
_symmetry_equiv_pos_as_xyz
'x, y, z'
'-x, y+1/2, -z+1/2'
'-x, -y, -z'
'x, -y-1/2, z-1/2'

loop_
_atom_site_label
_atom_site_type_symbol
_atom_site_fract_x
_atom_site_fract_y
_atom_site_fract_z
_atom_site_U_iso_or_equiv
_atom_site_adp_type
_atom_site_occupancy
_atom_site_symmetry_multiplicity
_atom_site_calc_flag
_atom_site_refinement_flags
_atom_site_disorder_assembly
_atom_site_disorder_group
Cd1 Cd 0.52187(4) -0.45332(3) 0.62291(2) 0.01901(12) Uani 1 1 d . . .
Cd2 Cd 0.0000 0.0000 0.5000 0.01571(13) Uani 1 2 d S . .
Cd3 Cd 0.18741(4) -0.32683(3) 0.51312(2) 0.01818(12) Uani 1 1 d . . .
Cl2 Cl 0.25397(13) -0.52617(12) 0.63777(10) 0.0253(3) Uani 1 1 d . . .
Cl1 Cl 0.13333(15) -0.15309(12) 0.37497(9) 0.0275(3) Uani 1 1 d . . .
C4 C 0.3514(5) -0.1612(4) 0.6998(3) 0.0148(9) Uani 1 1 d . . .
C2 C 0.2509(5) 0.2095(5) 0.4278(4) 0.0195(10) Uani 1 1 d . . .
C1 C 0.1367(5) 0.3871(4) 0.4062(3) 0.0172(9) Uani 1 1 d . . .
C3 C 0.2753(5) 0.0304(4) 0.6719(3) 0.0175(9) Uani 1 1 d . . .
N3 N 0.1184(4) 0.1882(4) 0.4547(3) 0.0184(8) Uani 1 1 d . . .
N8 N 0.2612(4) -0.1680(4) 0.6214(3) 0.0180(8) Uani 1 1 d . . .
N10 N 0.4260(5) -0.2712(4) 0.7363(3) 0.0205(9) Uani 1 1 d . . .
H10A H 0.374(7) -0.317(6) 0.750(5) 0.025 Uiso 1 1 d . . .
H10B H 0.487(7) -0.253(6) 0.777(5) 0.025 Uiso 1 1 d . . .
N5 N 0.3611(5) 0.1185(4) 0.4354(4) 0.0396(13) Uani 1 1 d . . .
H5A H 0.3457 0.0426 0.4588 0.047 Uiso 1 1 calc R . .
H5B H 0.4454 0.1375 0.4168 0.047 Uiso 1 1 calc R . .
N2 N 0.0435(4) 0.3071(4) 0.4406(3) 0.0186(8) Uani 1 1 d . . .
N1 N 0.2699(4) 0.3329(4) 0.3969(3) 0.0169(8) Uani 1 1 d . . .
N7 N 0.2079(4) -0.0425(4) 0.6043(3) 0.0185(8) Uani 1 1 d . . .
N6 N 0.3669(4) -0.0376(4) 0.7346(3) 0.0172(8) Uani 1 1 d . . .
N9 N 0.2634(5) 0.1647(4) 0.6748(3) 0.0269(10) Uani 1 1 d . . .
H9A H 0.2097 0.2050 0.6308 0.032 Uiso 1 1 calc R . .
H9B H 0.3098 0.2079 0.7206 0.032 Uiso 1 1 calc R . .
N4 N 0.1070(5) 0.5182(4) 0.3866(3) 0.0193(8) Uani 1 1 d . . .
H4A H 0.155(6) 0.550(6) 0.333(4) 0.023 Uiso 1 1 d . . .
H4B H 0.014(7) 0.533(6) 0.379(4) 0.023 Uiso 1 1 d . . .
O1 O 0.4248(3) -0.3652(4) 0.4728(3) 0.0265(9) Uani 1 1 d D . .
H1W H 0.461(7) -0.302(4) 0.455(5) 0.032 Uiso 1 1 d D . .

loop_
_atom_site_aniso_label
_atom_site_aniso_U_11
_atom_site_aniso_U_22
_atom_site_aniso_U_33
_atom_site_aniso_U_23
_atom_site_aniso_U_13
_atom_site_aniso_U_12
Cd1 0.01574(19) 0.0202(2) 0.0204(2) 0.00552(13) -0.00265(14) -0.00173(13)
Cd2 0.0152(2) 0.0105(2) 0.0207(3) 0.00264(17) -0.00280(18) -0.00122(17)
Cd3 0.01660(19) 0.01310(18) 0.0246(2) -0.00303(13) 0.00063(14) 0.00023(12)
Cl2 0.0188(6) 0.0187(6) 0.0383(7) 0.0062(5) 0.0016(5) -0.0009(4)
Cl1 0.0400(7) 0.0202(6) 0.0229(6) 0.0025(5) 0.0071(5) 0.0049(5)
C4 0.012(2) 0.017(2) 0.015(2) -0.0020(17) 0.0041(17) 0.0018(17)
C2 0.019(2) 0.014(2) 0.025(2) -0.0006(19) 0.0046(19) 0.0000(18)
C1 0.015(2) 0.016(2) 0.021(2) -0.0012(18) 0.0013(17) -0.0025(18)
C3 0.022(2) 0.009(2) 0.020(2) 0.0003(17) -0.0037(19) -0.0016(18)
N3 0.0164(19) 0.0096(18) 0.030(2) 0.0040(16) 0.0047(16) 0.0000(15)
N8 0.019(2) 0.0094(18) 0.025(2) -0.0021(15) -0.0030(16) 0.0015(15)
N10 0.021(2) 0.018(2) 0.022(2) -0.0014(17) -0.0033(17) 0.0034(17)
N5 0.026(2) 0.017(2) 0.078(4) 0.020(2) 0.019(2) 0.0092(19)
N2 0.0179(19) 0.0107(18) 0.028(2) 0.0021(16) 0.0035(16) 0.0011(15)
N1 0.0170(19) 0.0152(19) 0.0187(19) 0.0030(15) 0.0024(15) -0.0008(15)
N7 0.021(2) 0.0142(19) 0.019(2) 0.0013(15) -0.0056(16) 0.0018(16)
N6 0.0171(19) 0.0149(19) 0.019(2) -0.0013(15) -0.0030(15) -0.0001(15)
N9 0.037(3) 0.0121(19) 0.028(2) -0.0030(17) -0.016(2) 0.0029(17)
N4 0.017(2) 0.0138(19) 0.026(2) 0.0027(16) -0.0004(17) -0.0023(16)
O1 0.026(16) 0.046(2) 0.0219(19) -0.0021(17) -0.0094(14) 0.0098(16)

loop_
_atom_type_symbol
_atom_type_description
_atom_type_scat_dispersion_real
_atom_type_scat_dispersion_imag
_atom_type_scat_source
C C 0.0033 0.0016 'International Tables Vol C Tables 4.2.6.8 and 6.1.1.4'
H H 0.0000 0.0000 'International Tables Vol C Tables 4.2.6.8 and 6.1.1.4'
N N 0.0061 0.0033 'International Tables Vol C Tables 4.2.6.8 and 6.1.1.4'
O O 0.0106 0.0060 'International Tables Vol C Tables 4.2.6.8 and 6.1.1.4'
Cl Cl 0.1484 0.1585 'International Tables Vol C Tables 4.2.6.8 and 6.1.1.4'
Cd Cd -0.8075 1.2024 'International Tables Vol C Tables 4.2.6.8 and 6.1.1.4'

loop_
_geom_angle_atom_site_label_1
_geom_angle_atom_site_label_2
_geom_angle_atom_site_label_3
_geom_angle
_geom_angle_site_symmetry_1
_geom_angle_site_symmetry_3
_geom_angle_publ_flag
N1 Cd1 N6 89.44(14) 3_656 2_646 ?
N1 Cd1 O1 98.09(14) 3_656 3_646 ?
N6 Cd1 O1 95.17(13) 2_646 3_646 ?
N1 Cd1 O1 86.93(14) 3_656 . ?
N6 Cd1 O1 175.88(13) 2_646 . ?
O1 Cd1 O1 83.42(14) 3_646 . ?
N1 Cd1 Cl2 164.16(10) 3_656 . ?
N6 Cd1 Cl2 100.28(10) 2_646 . ?
O1 Cd1 Cl2 93.49(9) 3_646 . ?
O1 Cd1 Cl2 83.69(10) . . ?
N1 Cd1 N10 90.82(14) 3_656 . ?
N6 Cd1 N10 84.19(14) 2_646 . ?
O1 Cd1 N10 171.07(14) 3_646 . ?
O1 Cd1 N10 97.81(13) . . ?
Cl2 Cd1 N10 77.89(11) . . ?
N3 Cd2 N3 180.00(10) 3_556 . ?
N3 Cd2 N7 93.10(14) 3_556 . ?
N3 Cd2 N7 86.90(14) . . ?
N3 Cd2 N7 86.90(14) 3_556 3_556 ?
N3 Cd2 N7 93.10(14) . 3_556 ?
N7 Cd2 N7 180.0 . 3_556 ?
N3 Cd2 Cl1 86.57(10) 3_556 . ?
N3 Cd2 Cl1 93.43(10) . . ?
N7 Cd2 Cl1 84.26(10) . . ?
N7 Cd2 Cl1 95.74(10) 3_556 . ?
N3 Cd2 Cl1 93.43(10) 3_556 3_556 ?
N3 Cd2 Cl1 86.57(10) . 3_556 ?
N7 Cd2 Cl1 95.74(10) . 3_556 ?
N7 Cd2 Cl1 84.26(10) 3_556 3_556 ?
Cl1 Cd2 Cl1 180.00(4) . 3_556 ?
N2 Cd3 N8 89.02(14) 3_556 . ?
N2 Cd3 O1 174.83(14) 3_556 . ?
N8 Cd3 O1 92.66(13) . . ?
N2 Cd3 N4 91.62(15) 3_556 1_545 ?
N8 Cd3 N4 175.01(14) . 1_545 ?
O1 Cd3 N4 87.13(13) . 1_545 ?
N2 Cd3 Cl1 91.29(10) 3_556 . ?
N8 Cd3 Cl1 91.52(10) . . ?
O1 Cd3 Cl1 93.56(11) . . ?
N4 Cd3 Cl1 83.52(10) 1_545 . ?
N2 Cd3 Cl2 92.98(10) 3_556 . ?
N8 Cd3 Cl2 94.41(10) . . ?
O1 Cd3 Cl2 82.02(11) . . ?
N4 Cd3 Cl2 90.50(10) 1_545 . ?
Cl1 Cd3 Cl2 172.75(4) . . ?
Cd1 Cl2 Cd3 84.12(4) . . ?
Cd3 Cl1 Cd2 89.53(4) . . ?
N8 C4 N6 112.6(4) . . ?
N8 C4 N10 121.1(4) . . ?
N6 C4 N10 126.2(4) . . ?
N3 C2 N1 113.0(4) . . ?
N3 C2 N5 123.8(4) . . ?
N1 C2 N5 123.1(4) . . ?
N2 C1 N1 113.7(4) . . ?
N2 C1 N4 123.6(4) . . ?
N1 C1 N4 122.6(4) . . ?
N7 C3 N6 113.5(4) . . ?
N7 C3 N9 123.6(4) . . ?
N6 C3 N9 122.7(4) . . ?
C2 N3 N2 105.7(4) . . ?
C2 N3 Cd2 132.5(3) . . ?
N2 N3 Cd2 121.4(3) . . ?
C4 N8 N7 106.4(4) . . ?
C4 N8 Cd3 135.8(3) . . ?
N7 N8 Cd3 117.8(3) . . ?
C4 N10 Cd1 122.2(3) . . ?
C4 N10 H10A 108(5) . . ?
Cd1 N10 H10A 88(5) . . ?
C4 N10 H10B 112(5) . . ?
Cd1 N10 H10B 110(4) . . ?
H10A N10 H10B 114(7) . . ?
C2 N5 H5A 120.0 . . ?
C2 N5 H5B 120.0 . . ?
H5A N5 H5B 120.0 . . ?
C1 N2 N3 105.5(4) . . ?
C1 N2 Cd3 134.7(3) . 3_556 ?
N3 N2 Cd3 119.7(3) . 3_556 ?
C2 N1 C1 102.2(4) . . ?
C2 N1 Cd1 131.9(3) . 3_656 ?
C1 N1 Cd1 123.6(3) . 3_656 ?
C3 N7 N8 105.4(4) . . ?
C3 N7 Cd2 130.4(3) . . ?
N8 N7 Cd2 122.4(3) . . ?
C3 N6 C4 102.1(4) . . ?
C3 N6 Cd1 124.4(3) . 2_656 ?
C4 N6 Cd1 132.6(3) . 2_656 ?
C3 N9 H9A 120.0 . . ?
C3 N9 H9B 120.0 . . ?
H9A N9 H9B 120.0 . . ?
C1 N4 Cd3 116.4(3) . 1_565 ?
C1 N4 H4A 113(3) . . ?
Cd3 N4 H4A 102(4) 1_565 . ?
C1 N4 H4B 111(4) . . ?
Cd3 N4 H4B 103(4) 1_565 . ?
H4A N4 H4B 111(5) . . ?
Cd3 O1 Cd1 120.72(16) . 3_646 ?
Cd3 O1 Cd1 98.23(14) . . ?
Cd1 O1 Cd1 96.58(14) 3_646 . ?
Cd3 O1 H1W 112(5) . . ?
Cd1 O1 H1W 111(5) 3_646 . ?
Cd1 O1 H1W 117(5) . . ?

loop_
_geom_bond_atom_site_label_1
_geom_bond_atom_site_label_2
_geom_bond_distance
_geom_bond_site_symmetry_2
_geom_bond_publ_flag
Cd1 N1 2.315(4) 3_656 ?
Cd1 N6 2.321(4) 2_646 ?
Cd1 O1 2.365(3) 3_646 ?
Cd1 O1 2.382(4) . ?
Cd1 Cl2 2.6003(12) . ?
Cd1 N10 2.644(4) . ?
Cd2 N3 2.331(4) 3_556 ?
Cd2 N3 2.331(4) . ?
Cd2 N7 2.344(4) . ?
Cd2 N7 2.344(4) 3_556 ?
Cd2 Cl1 2.7122(12) . ?
Cd2 Cl1 2.7122(12) 3_556 ?
Cd3 N2 2.280(4) 3_556 ?
Cd3 N8 2.285(4) . ?
Cd3 O1 2.333(3) . ?
Cd3 N4 2.441(4) 1_545 ?
Cd3 Cl1 2.6389(13) . ?
Cd3 Cl2 2.7189(13) . ?
C4 N8 1.316(6) . ?
C4 N6 1.362(6) . ?
C4 N10 1.395(6) . ?
C2 N3 1.323(6) . ?
C2 N1 1.353(6) . ?
C2 N5 1.376(7) . ?
C1 N2 1.307(6) . ?
C1 N1 1.362(6) . ?
C1 N4 1.395(6) . ?
C3 N7 1.316(6) . ?
C3 N6 1.356(6) . ?
C3 N9 1.383(6) . ?
N3 N2 1.407(5) . ?
N8 N7 1.392(5) . ?
N10 H10A 0.70(7) . ?
N10 H10B 0.78(7) . ?
N5 H5A 0.8600 . ?
N5 H5B 0.8600 . ?
N2 Cd3 2.280(4) 3_556 ?
N1 Cd1 2.315(4) 3_656 ?
N6 Cd1 2.321(4) 2_656 ?
N9 H9A 0.8600 . ?
N9 H9B 0.8600 . ?
N4 Cd3 2.441(4) 1_565 ?
N4 H4A 0.95(6) . ?
N4 H4B 0.87(6) . ?
O1 Cd1 2.365(3) 3_646 ?
O1 H1W 0.78(2) . ?
